data_7011616
loop_
_publ_author_name
'Cui, Chunming'
'Schmidt, Joseph A. R.'
'Arnold, John'

_publ_section_title
;
 An unsolvated lithium trihydroaluminate and the correponding
 trialkynylaluminates supported by an anionic triazacyclononane ligand
;
_journal_issue 15
_journal_name_full 'Journal of the Chemical Society, Dalton Transactions'
_journal_page_first 2992
_journal_paper_doi 10.1039/b202238a
_journal_year 2002
_chemical_formula_moiety 'C12 H29 Al Li N3 '
_chemical_formula_sum 'C12 H29 Al Li N3'
_chemical_formula_weight 249.30
_space_group_IT_number 14
_symmetry_cell_setting monoclinic
_symmetry_Int_Tables_number 14
_symmetry_space_group_name_Hall '-P 2yn'
_symmetry_space_group_name_H-M 'P 1 21/n 1'
_audit_creation_date 'Sat Oct 20 10:36:58 2001'
_audit_creation_method 'by teXsan'
_cell_angle_alpha 90
_cell_angle_beta 106.265(1)
_cell_angle_gamma 90
_cell_formula_units_Z 4
_cell_length_a 9.1950(1)
_cell_length_b 13.4305(3)
_cell_length_c 13.0959(3)
_cell_measurement_reflns_used 3512
_cell_measurement_temperature 139.2
_cell_measurement_theta_max 45.0
_cell_measurement_theta_min 3.0
_cell_volume 1552.53(5)
_computing_cell_refinement 'Bruker SAINT v5.04'
_computing_data_collection 'Bruker SMART v5.052d'
_computing_data_reduction 'Bruker SAINT v5.04'
_computing_publication_material teXsan
_computing_structure_refinement teXsan
_computing_structure_solution SIR92
_diffrn_ambient_temperature 139.2
_diffrn_measurement_device_type 'SMART CCD'
_diffrn_measurement_method \w-scan
_diffrn_radiation_monochromator graphite
_diffrn_radiation_source 'X-ray tube'
_diffrn_radiation_type MoK\a
_diffrn_radiation_wavelength 0.7107
_diffrn_reflns_av_R_equivalents 0.0415
_diffrn_reflns_limit_h_max 10
_diffrn_reflns_limit_h_min 0
_diffrn_reflns_limit_k_max 15
_diffrn_reflns_limit_k_min -15
_diffrn_reflns_limit_l_max 14
_diffrn_reflns_limit_l_min -15
_diffrn_reflns_number 6935
_diffrn_reflns_theta_max 24.69
_diffrn_reflns_theta_min 1.5
_exptl_absorpt_coefficient_mu 0.115
_exptl_absorpt_correction_T_max 0.98
_exptl_absorpt_correction_T_min 0.50
_exptl_absorpt_correction_type empirical
_exptl_absorpt_process_details 'Blessing, 1995'
_exptl_crystal_colour colorless
_exptl_crystal_density_diffrn 1.067
_exptl_crystal_density_method 'not measured'
_exptl_crystal_description block
_exptl_crystal_F_000 552.00
_exptl_crystal_size_max 0.320
_exptl_crystal_size_mid 0.280
_exptl_crystal_size_min 0.130
_refine_diff_density_max 0.28
_refine_diff_density_min -0.33
_refine_ls_extinction_coef 0.00000
_refine_ls_extinction_method none
_refine_ls_goodness_of_fit_ref 1.771
_refine_ls_hydrogen_treatment constr
_refine_ls_matrix_type full
_refine_ls_number_parameters 166
_refine_ls_number_reflns 1870
_refine_ls_number_restraints 0
_refine_ls_R_factor_all 0.0590
_refine_ls_R_factor_gt 0.0454
_refine_ls_shift/su_max 0.0000
_refine_ls_structure_factor_coef F
_refine_ls_weighting_scheme sigma
_refine_ls_wR_factor_all 0.0559
_refine_ls_wR_factor_gt 0.0536
_refine_ls_wR_factor_ref 0.0536
_reflns_number_gt 1870
_reflns_number_total 2678
_reflns_threshold_expression I>3.00sigma
_cod_data_source_file b202238a.txt
_cod_data_source_block (iPr2-tacn)LiAlH3_1
_cod_depositor_comments
;
The following automatic conversions were performed:

'_atom_site_thermal_displace_type' tag value 'Uij' was replaced with
'Uani' value 46 times.

Automatic conversion script
Id: cif_fix_values 1646 2011-03-28 12:23:43Z adriana 
;
_cod_original_sg_symbol_H-M 'P 21/n     '
_cod_original_formula_sum 'C12 H29 Al Li N3 '
_cod_database_code 7011616

loop_
_symmetry_equiv_pos_as_xyz
'   +x,   +y,   +z'
1/2-x,1/2+y,1/2-z
'   -x,   -y,   -z'
1/2+x,1/2-y,1/2+z

loop_
_atom_site_aniso_label
_atom_site_aniso_U_11
_atom_site_aniso_U_22
_atom_site_aniso_U_33
_atom_site_aniso_U_12
_atom_site_aniso_U_13
_atom_site_aniso_U_23
Al(1) 0.0488(5) 0.0214(4) 0.0248(4) -0.0022(4) 0.0153(4) 0.0001(3)
N(1) 0.028(1) 0.016(1) 0.024(1) 0.0003(8) 0.0061(9) 0.0006(8)
N(2) 0.020(1) 0.016(1) 0.023(1) 0.0005(8) 0.0069(8) 0.0004(8)
N(3) 0.022(1) 0.022(1) 0.025(1) 0.0042(8) 0.0062(9) 0.0003(9)
C(1) 0.032(1) 0.021(1) 0.031(1) -0.006(1) 0.012(1) 0.000(1)
C(2) 0.021(1) 0.026(1) 0.031(1) -0.004(1) 0.008(1) 0.000(1)
C(3) 0.034(1) 0.020(1) 0.020(1) 0.002(1) 0.006(1) -0.001(1)
C(4) 0.032(1) 0.026(1) 0.027(1) 0.004(1) 0.013(1) -0.003(1)
C(5) 0.030(1) 0.020(1) 0.034(2) 0.007(1) 0.007(1) 0.000(1)
C(6) 0.037(1) 0.017(1) 0.029(1) 0.005(1) 0.006(1) 0.004(1)
C(7) 0.024(1) 0.018(1) 0.026(1) 0.001(1) 0.004(1) 0.000(1)
C(8) 0.033(2) 0.028(1) 0.036(2) 0.004(1) -0.002(1) 0.004(1)
C(9) 0.032(1) 0.019(1) 0.034(1) 0.001(1) 0.010(1) 0.004(1)
C(10) 0.022(1) 0.032(1) 0.033(1) 0.008(1) 0.009(1) -0.003(1)
C(11) 0.026(1) 0.040(2) 0.044(2) -0.003(1) 0.011(1) 0.003(1)
C(12) 0.028(1) 0.037(2) 0.042(2) 0.005(1) 0.003(1) -0.001(1)
Li(1) 0.027(2) 0.016(2) 0.026(2) 0.000(2) 0.008(2) 0.001(2)

loop_
_atom_site_label
_atom_site_fract_x
_atom_site_fract_y
_atom_site_fract_z
_atom_site_U_iso_or_equiv
_atom_site_thermal_displace_type
_atom_site_calc_flag
_atom_site_calc_attached_atom
Al(1) 0.5296(1) 0.15437(5) 0.44692(6) 0.029 Uani ? ?
N(1) 0.5125(2) 0.1789(1) 0.5842(2) 0.022 Uani ? ?
N(2) 0.6056(2) 0.0656(1) 0.7846(2) 0.019 Uani ? ?
N(3) 0.2978(2) 0.1435(1) 0.7085(2) 0.022 Uani ? ?
C(1) 0.6536(3) 0.2029(2) 0.6670(2) 0.025 Uani ? ?
C(2) 0.7186(3) 0.1162(2) 0.7408(2) 0.025 Uani ? ?
C(3) 0.5435(3) 0.1320(2) 0.8530(2) 0.022 Uani ? ?
C(4) 0.3717(3) 0.1286(2) 0.8241(2) 0.025 Uani ? ?
C(5) 0.3282(3) 0.2465(2) 0.6780(2) 0.027 Uani ? ?
C(6) 0.3894(3) 0.2504(2) 0.5815(2) 0.028 Uani ? ?
C(7) 0.6693(3) -0.0291(2) 0.8387(2) 0.018 Uani ? ?
C(8) 0.8025(3) -0.0172(2) 0.9376(2) 0.032 Uani ? ?
C(9) 0.5448(3) -0.0919(2) 0.8625(2) 0.026 Uani ? ?
C(10) 0.1323(3) 0.1207(2) 0.6797(2) 0.027 Uani ? ?
C(11) 0.1038(3) 0.0140(2) 0.7097(2) 0.034 Uani ? ?
C(12) 0.0612(3) 0.1344(2) 0.5609(2) 0.035 Uani ? ?
Li(1) 0.4342(4) 0.0555(3) 0.6407(3) 0.020 Uani ? ?
H(1) 0.627(3) 0.058(2) 0.449(2) 0.036(7) Uani ? ?
H(2) 0.613(3) 0.245(2) 0.411(2) 0.055(9) Uani ? ?
H(3) 0.362(3) 0.140(2) 0.376(2) 0.054(9) Uani ? ?
H(4) 0.727 0.224 0.634 0.030 Uani ? ?
H(5) 0.632 0.255 0.709 0.030 Uani ? ?
H(6) 0.757 0.068 0.701 0.030 Uani ? ?
H(7) 0.798 0.140 0.798 0.030 Uani ? ?
H(8) 0.575 0.197 0.845 0.027 Uani ? ?
H(9) 0.583 0.111 0.925 0.027 Uani ? ?
H(10) 0.340 0.066 0.844 0.030 Uani ? ?
H(11) 0.338 0.180 0.861 0.030 Uani ? ?
H(12) 0.401 0.277 0.738 0.033 Uani ? ?
H(13) 0.237 0.284 0.664 0.033 Uani ? ?
H(14) 0.309 0.237 0.520 0.034 Uani ? ?
H(15) 0.427 0.316 0.576 0.034 Uani ? ?
H(16) 0.706 -0.066 0.789 0.022 Uani ? ?
H(17) 0.882 0.020 0.921 0.039 Uani ? ?
H(18) 0.840 -0.081 0.964 0.039 Uani ? ?
H(19) 0.771 0.018 0.991 0.039 Uani ? ?
H(20) 0.580 -0.156 0.886 0.031 Uani ? ?
H(21) 0.510 -0.059 0.918 0.031 Uani ? ?
H(22) 0.460 -0.096 0.801 0.031 Uani ? ?
H(23) 0.084 0.163 0.716 0.032 Uani ? ?
H(24) 0.170 -0.031 0.688 0.040 Uani ? ?
H(25) 0.125 0.008 0.786 0.040 Uani ? ?
H(26) 0.002 -0.005 0.678 0.040 Uani ? ?
H(27) 0.114 0.093 0.522 0.042 Uani ? ?
H(28) 0.070 0.201 0.543 0.042 Uani ? ?
H(29) -0.042 0.115 0.542 0.042 Uani ? ?

loop_
_atom_type_symbol
_atom_type_oxidation_number
_atom_type_number_in_cell
_atom_type_scat_dispersion_real
_atom_type_scat_dispersion_imag
_atom_type_scat_source
C 0 48 0.003 0.002 'International Tables'
H 0 116 0.000 0.000 'International Tables'
N 0 12 0.006 0.003 'International Tables'
Li 0 4 0.000 0.000 'International Tables'
Al 0 4 0.064 0.051 'International Tables'

loop_
_geom_angle_atom_site_label_1
_geom_angle_atom_site_label_2
_geom_angle_atom_site_label_3
_geom_angle
_geom_angle_site_symmetry_1
_geom_angle_site_symmetry_2
_geom_angle_site_symmetry_3
_geom_angle_publ_flag
Al(1) N(1) C(1) 116.7(2) ? ? ? yes
Al(1) N(1) C(6) 111.1(1) ? ? ? yes
Al(1) N(1) Li(1) 109.9(1) ? ? ? yes
C(1) N(1) C(6) 112.7(2) ? ? ? yes
C(1) N(1) Li(1) 103.8(2) ? ? ? yes
C(6) N(1) Li(1) 101.1(2) ? ? ? yes
C(2) N(2) C(3) 112.7(2) ? ? ? yes
C(2) N(2) C(7) 110.5(2) ? ? ? yes
C(2) N(2) Li(1) 96.5(2) ? ? ? yes
C(3) N(2) C(7) 113.1(2) ? ? ? yes
C(3) N(2) Li(1) 105.1(2) ? ? ? yes
C(7) N(2) Li(1) 117.9(2) ? ? ? yes
C(4) N(3) C(5) 109.3(2) ? ? ? yes
C(4) N(3) C(10) 111.8(2) ? ? ? yes
C(4) N(3) Li(1) 101.4(2) ? ? ? yes
C(5) N(3) C(10) 112.2(2) ? ? ? yes
C(5) N(3) Li(1) 103.4(2) ? ? ? yes
C(10) N(3) Li(1) 117.8(2) ? ? ? yes
N(1) C(1) C(2) 114.1(2) ? ? ? yes
N(2) C(2) C(1) 113.7(2) ? ? ? yes
N(2) C(3) C(4) 112.3(2) ? ? ? yes
N(3) C(4) C(3) 113.3(2) ? ? ? yes
N(3) C(5) C(6) 113.4(2) ? ? ? yes
N(1) C(6) C(5) 114.6(2) ? ? ? yes
N(2) C(7) C(8) 115.4(2) ? ? ? yes
N(2) C(7) C(9) 110.6(2) ? ? ? yes
C(8) C(7) C(9) 110.9(2) ? ? ? yes
N(3) C(10) C(11) 111.3(2) ? ? ? yes
N(3) C(10) C(12) 110.4(2) ? ? ? yes
C(11) C(10) C(12) 108.7(2) ? ? ? yes
N(1) Li(1) N(2) 91.2(2) ? ? ? yes
N(1) Li(1) N(3) 90.5(2) ? ? ? yes
N(2) Li(1) N(3) 88.4(2) ? ? ? yes

loop_
_geom_bond_atom_site_label_1
_geom_bond_atom_site_label_2
_geom_bond_distance
_geom_bond_site_symmetry_1
_geom_bond_site_symmetry_2
_geom_bond_publ_flag
Al(1) N(1) 1.877(2) ? ? yes
N(1) C(1) 1.474(3) ? ? yes
N(1) C(6) 1.478(3) ? ? yes
N(1) Li(1) 2.028(4) ? ? yes
N(2) C(2) 1.485(3) ? ? yes
N(2) C(3) 1.486(3) ? ? yes
N(2) C(7) 1.493(3) ? ? yes
N(2) Li(1) 2.095(4) ? ? yes
N(3) C(4) 1.488(3) ? ? yes
N(3) C(5) 1.487(3) ? ? yes
N(3) C(10) 1.493(3) ? ? yes
N(3) Li(1) 2.094(4) ? ? yes
C(1) C(2) 1.524(4) ? ? yes
C(3) C(4) 1.519(4) ? ? yes
C(5) C(6) 1.522(4) ? ? yes
C(7) C(8) 1.521(4) ? ? yes
C(7) C(9) 1.523(4) ? ? yes
C(10) C(11) 1.527(4) ? ? yes
C(10) C(12) 1.520(4) ? ? yes
